data_1555312
loop_
_publ_author_name
'Petrone, David A.'
'Yen, Andy'
'Zeidan, Nicolas'
'Lautens, Mark'

_publ_section_title
;
 Dearomative Indole Bisfunctionalization via a Diastereoselective
 Palladium-Catalyzed Arylcyanation.
;
_journal_issue 19
_journal_name_full 'Organic letters'
_journal_page_first 4838
_journal_page_last 4841
_journal_paper_doi 10.1021/acs.orglett.5b02403
_journal_volume 17
_journal_year 2015
_chemical_formula_moiety 'C23 H22 N2 O3'
_chemical_formula_sum 'C23 H22 N2 O3'
_chemical_formula_weight 374.42
_space_group_crystal_system monoclinic
_space_group_IT_number 14
_space_group_name_Hall '-P 2yn'
_space_group_name_H-M_alt 'P 1 21/n 1'
_atom_sites_solution_hydrogens geom
_audit_creation_method SHELXL-2014/7
_cell_angle_alpha 90
_cell_angle_beta 91.700(2)
_cell_angle_gamma 90
_cell_formula_units_Z 4
_cell_length_a 12.4989(5)
_cell_length_b 10.3089(4)
_cell_length_c 15.2366(5)
_cell_measurement_reflns_used 9933
_cell_measurement_temperature 147(2)
_cell_measurement_theta_max 67.02
_cell_measurement_theta_min 2.90
_cell_volume 1962.37(13)
_computing_cell_refinement APEX2
_computing_data_collection 'APEX2 (Bruker, 2014)'
_computing_data_reduction 'SAINT (Bruker, 2014)'
_computing_molecular_graphics 'PLATON (Spek, 2009)'
_computing_publication_material 'SHELXTL (Sheldrick, 2008)'
_computing_structure_refinement 'SHELXL-2014/7 (Sheldrick, 2015)'
_computing_structure_solution 'SHELXT (Sheldrick, 2008)'
_diffrn_ambient_temperature 147(2)
_diffrn_measured_fraction_theta_full 0.988
_diffrn_measured_fraction_theta_max 0.988
_diffrn_measurement_device_type 'Bruker Kappa APEX-DUO CCD'
_diffrn_measurement_method '\f and \w scans'
_diffrn_radiation_type CuK\a
_diffrn_radiation_wavelength 1.54178
_diffrn_reflns_av_R_equivalents 0.0333
_diffrn_reflns_av_unetI/netI 0.0167
_diffrn_reflns_Laue_measured_fraction_full 0.988
_diffrn_reflns_Laue_measured_fraction_max 0.988
_diffrn_reflns_limit_h_max 14
_diffrn_reflns_limit_h_min -14
_diffrn_reflns_limit_k_max 12
_diffrn_reflns_limit_k_min -12
_diffrn_reflns_limit_l_max 18
_diffrn_reflns_limit_l_min -18
_diffrn_reflns_number 33177
_diffrn_reflns_point_group_measured_fraction_full 0.988
_diffrn_reflns_point_group_measured_fraction_max 0.988
_diffrn_reflns_theta_full 67.334
_diffrn_reflns_theta_max 67.334
_diffrn_reflns_theta_min 4.510
_diffrn_source 'Bruker ImuS with multi-layer optics'
_exptl_absorpt_coefficient_mu 0.681
_exptl_absorpt_correction_T_max 0.7529
_exptl_absorpt_correction_T_min 0.6719
_exptl_absorpt_correction_type multi-scan
_exptl_absorpt_process_details 'SADABS (Sheldrick, 1996)'
_exptl_crystal_colour colourless
_exptl_crystal_density_diffrn 1.267
_exptl_crystal_description Block
_exptl_crystal_F_000 792
_exptl_crystal_size_max 0.300
_exptl_crystal_size_mid 0.200
_exptl_crystal_size_min 0.100
_refine_diff_density_max 0.199
_refine_diff_density_min -0.180
_refine_diff_density_rms 0.035
_refine_ls_extinction_method none
_refine_ls_goodness_of_fit_ref 1.035
_refine_ls_hydrogen_treatment constr
_refine_ls_matrix_type full
_refine_ls_number_parameters 257
_refine_ls_number_reflns 3486
_refine_ls_number_restraints 0
_refine_ls_restrained_S_all 1.035
_refine_ls_R_factor_all 0.0343
_refine_ls_R_factor_gt 0.0327
_refine_ls_shift/su_max 0.001
_refine_ls_shift/su_mean 0.000
_refine_ls_structure_factor_coef Fsqd
_refine_ls_weighting_details 'w=1/[\s^2^(Fo^2^)+(0.0386P)^2^+0.7819P] where P=(Fo^2^+2Fc^2^)/3'
_refine_ls_weighting_scheme calc
_refine_ls_wR_factor_gt 0.0825
_refine_ls_wR_factor_ref 0.0844
_reflns_Friedel_coverage 0.000
_reflns_number_gt 3313
_reflns_number_total 3486
_reflns_threshold_expression 'I > 2\s(I)'
_cod_data_source_file ol5b02403_si_003.cif
_cod_data_source_block d1592
_cod_original_sg_symbol_H-M 'P 21/n'
_cod_database_code 1555312
_shelx_shelxl_version_number 2014/7
_shelx_space_group_comment
; 
The symmetry employed for this shelxl refinement is uniquely defined 
by the following loop, which should always be used as a source of 
symmetry information in preference to the above space-group names. 
They are only intended as comments. 
;
_shelx_estimated_absorpt_t_min 0.822
_shelx_estimated_absorpt_t_max 0.935

loop_
_space_group_symop_operation_xyz
'x, y, z'
'-x+1/2, y+1/2, -z+1/2'
'-x, -y, -z'
'x-1/2, -y-1/2, z-1/2'

loop_
_atom_site_label
_atom_site_type_symbol
_atom_site_fract_x
_atom_site_fract_y
_atom_site_fract_z
_atom_site_U_iso_or_equiv
_atom_site_adp_type
_atom_site_occupancy
_atom_site_site_symmetry_order
_atom_site_calc_flag
_atom_site_refinement_flags_posn
_atom_site_refinement_flags_adp
O1 O 0.16106(8) 0.51370(8) 0.48162(6) 0.0337(2) Uani 1 1 d . .
O2 O 0.41427(7) -0.04280(8) 0.60742(5) 0.0272(2) Uani 1 1 d . .
O3 O 0.37628(7) 0.13873(7) 0.68379(5) 0.02447(19) Uani 1 1 d . .
N1 N 0.18860(7) 0.30315(9) 0.43530(6) 0.0205(2) Uani 1 1 d . .
N2 N 0.33913(9) -0.10735(10) 0.39286(7) 0.0312(2) Uani 1 1 d . .
C1 C 0.27293(8) 0.22530(10) 0.39383(7) 0.0187(2) Uani 1 1 d . .
C2 C 0.35825(9) 0.32633(11) 0.37953(7) 0.0208(2) Uani 1 1 d . .
C3 C 0.45793(10) 0.31381(12) 0.34342(8) 0.0279(3) Uani 1 1 d . .
H3A H 0.4839 0.2316 0.3256 0.033 Uiso 1 1 calc R U
C4 C 0.51885(11) 0.42532(13) 0.33412(9) 0.0351(3) Uani 1 1 d . .
H4A H 0.5881 0.4187 0.3105 0.042 Uiso 1 1 calc R U
C5 C 0.48103(12) 0.54640(13) 0.35851(9) 0.0368(3) Uani 1 1 d . .
H5A H 0.5240 0.6212 0.3501 0.044 Uiso 1 1 calc R U
C6 C 0.38141(12) 0.55934(12) 0.39496(8) 0.0326(3) Uani 1 1 d . .
H6A H 0.3554 0.6417 0.4125 0.039 Uiso 1 1 calc R U
C7 C 0.32089(10) 0.44750(11) 0.40498(7) 0.0241(3) Uani 1 1 d . .
C8 C 0.21524(10) 0.43300(11) 0.44508(7) 0.0241(3) Uani 1 1 d . .
C9 C 0.13165(9) 0.22631(11) 0.49454(7) 0.0215(2) Uani 1 1 d . .
C10 C 0.03604(9) 0.25383(12) 0.53406(8) 0.0274(3) Uani 1 1 d . .
H10A H -0.0011 0.3329 0.5231 0.033 Uiso 1 1 calc R U
C11 C -0.00330(10) 0.16055(14) 0.59055(8) 0.0320(3) Uani 1 1 d . .
H11A H -0.0680 0.1770 0.6197 0.038 Uiso 1 1 calc R U
C12 C 0.04986(10) 0.04392(13) 0.60527(8) 0.0301(3) Uani 1 1 d . .
H12A H 0.0203 -0.0187 0.6433 0.036 Uiso 1 1 calc R U
C13 C 0.14593(9) 0.01772(12) 0.56496(7) 0.0243(2) Uani 1 1 d . .
H13A H 0.1822 -0.0622 0.5748 0.029 Uiso 1 1 calc R U
C14 C 0.18721(8) 0.11088(11) 0.51028(7) 0.0197(2) Uani 1 1 d . .
C15 C 0.29500(8) 0.11572(10) 0.46530(7) 0.0180(2) Uani 1 1 d . .
C16 C 0.23061(9) 0.16903(11) 0.30674(7) 0.0233(2) Uani 1 1 d . .
H16A H 0.2070 0.2398 0.2678 0.035 Uiso 1 1 calc R U
H16B H 0.1701 0.1113 0.3176 0.035 Uiso 1 1 calc R U
H16C H 0.2876 0.1199 0.2790 0.035 Uiso 1 1 calc R U
C17 C 0.32108(9) -0.00991(11) 0.42501(7) 0.0206(2) Uani 1 1 d . .
C18 C 0.38510(9) 0.15838(11) 0.53121(7) 0.0206(2) Uani 1 1 d . .
H18A H 0.4542 0.1580 0.5011 0.025 Uiso 1 1 calc R U
H18B H 0.3711 0.2484 0.5504 0.025 Uiso 1 1 calc R U
C19 C 0.39396(8) 0.07144(11) 0.61113(7) 0.0202(2) Uani 1 1 d . .
C20 C 0.38413(10) 0.07799(11) 0.77256(7) 0.0245(3) Uani 1 1 d . .
C21 C 0.30976(10) -0.03787(12) 0.77814(8) 0.0288(3) Uani 1 1 d . .
H21A H 0.3402 -0.1113 0.7465 0.043 Uiso 1 1 calc R U
H21B H 0.2397 -0.0156 0.7517 0.043 Uiso 1 1 calc R U
H21C H 0.3013 -0.0616 0.8398 0.043 Uiso 1 1 calc R U
C22 C 0.49934(10) 0.04157(14) 0.79305(8) 0.0341(3) Uani 1 1 d . .
H22A H 0.5451 0.1177 0.7856 0.051 Uiso 1 1 calc R U
H22B H 0.5212 -0.0273 0.7530 0.051 Uiso 1 1 calc R U
H22C H 0.5063 0.0107 0.8538 0.051 Uiso 1 1 calc R U
C23 C 0.34735(14) 0.18758(13) 0.83074(8) 0.0419(4) Uani 1 1 d . .
H23A H 0.3956 0.2618 0.8252 0.063 Uiso 1 1 calc R U
H23B H 0.3482 0.1584 0.8920 0.063 Uiso 1 1 calc R U
H23C H 0.2745 0.2133 0.8127 0.063 Uiso 1 1 calc R U

loop_
_atom_site_aniso_label
_atom_site_aniso_U_11
_atom_site_aniso_U_22
_atom_site_aniso_U_33
_atom_site_aniso_U_23
_atom_site_aniso_U_13
_atom_site_aniso_U_12
O1 0.0419(5) 0.0247(4) 0.0343(5) -0.0083(4) -0.0023(4) 0.0123(4)
O2 0.0359(5) 0.0200(4) 0.0254(4) 0.0010(3) -0.0019(3) 0.0067(3)
O3 0.0353(5) 0.0190(4) 0.0188(4) 0.0009(3) -0.0032(3) 0.0020(3)
N1 0.0226(5) 0.0183(5) 0.0205(5) -0.0012(4) -0.0006(4) 0.0056(4)
N2 0.0411(6) 0.0198(5) 0.0328(6) -0.0021(4) 0.0025(5) 0.0030(4)
C1 0.0203(5) 0.0164(5) 0.0193(5) 0.0004(4) -0.0002(4) 0.0042(4)
C2 0.0267(6) 0.0183(5) 0.0172(5) 0.0033(4) -0.0036(4) 0.0004(4)
C3 0.0302(6) 0.0252(6) 0.0283(6) 0.0049(5) 0.0028(5) -0.0001(5)
C4 0.0333(7) 0.0382(7) 0.0337(7) 0.0089(6) 0.0017(5) -0.0089(6)
C5 0.0471(8) 0.0298(7) 0.0330(7) 0.0078(5) -0.0065(6) -0.0167(6)
C6 0.0514(8) 0.0187(6) 0.0269(6) 0.0021(5) -0.0095(6) -0.0038(5)
C7 0.0339(6) 0.0183(5) 0.0198(5) 0.0018(4) -0.0068(5) 0.0013(5)
C8 0.0325(6) 0.0193(6) 0.0200(5) -0.0016(4) -0.0075(5) 0.0075(5)
C9 0.0221(5) 0.0240(6) 0.0182(5) -0.0036(4) -0.0028(4) 0.0006(4)
C10 0.0235(6) 0.0326(6) 0.0260(6) -0.0076(5) -0.0018(5) 0.0054(5)
C11 0.0224(6) 0.0468(8) 0.0270(6) -0.0082(6) 0.0042(5) -0.0003(5)
C12 0.0271(6) 0.0396(7) 0.0238(6) 0.0007(5) 0.0030(5) -0.0074(5)
C13 0.0243(6) 0.0260(6) 0.0223(6) 0.0008(5) -0.0017(4) -0.0032(5)
C14 0.0196(5) 0.0216(5) 0.0178(5) -0.0032(4) -0.0022(4) -0.0002(4)
C15 0.0204(5) 0.0151(5) 0.0183(5) 0.0002(4) -0.0009(4) 0.0019(4)
C16 0.0280(6) 0.0219(5) 0.0197(5) -0.0011(4) -0.0021(4) 0.0026(5)
C17 0.0219(6) 0.0186(6) 0.0212(5) 0.0027(4) -0.0001(4) -0.0004(4)
C18 0.0215(5) 0.0187(5) 0.0215(5) 0.0015(4) -0.0026(4) -0.0006(4)
C19 0.0181(5) 0.0206(6) 0.0215(5) 0.0002(4) -0.0032(4) 0.0001(4)
C20 0.0345(6) 0.0215(6) 0.0172(5) 0.0029(4) -0.0034(5) 0.0002(5)
C21 0.0284(6) 0.0324(7) 0.0258(6) 0.0031(5) 0.0010(5) -0.0033(5)
C22 0.0309(7) 0.0420(7) 0.0287(6) 0.0081(6) -0.0100(5) -0.0080(6)
C23 0.0742(10) 0.0282(7) 0.0232(6) -0.0023(5) 0.0012(6) 0.0065(7)

loop_
_atom_type_symbol
_atom_type_description
_atom_type_scat_dispersion_real
_atom_type_scat_dispersion_imag
_atom_type_scat_source
C C 0.0181 0.0091 'International Tables Vol C Tables 4.2.6.8 and 6.1.1.4'
H H 0.0000 0.0000 'International Tables Vol C Tables 4.2.6.8 and 6.1.1.4'
N N 0.0311 0.0180 'International Tables Vol C Tables 4.2.6.8 and 6.1.1.4'
O O 0.0492 0.0322 'International Tables Vol C Tables 4.2.6.8 and 6.1.1.4'

loop_
_geom_angle_atom_site_label_1
_geom_angle_atom_site_label_2
_geom_angle_atom_site_label_3
_geom_angle
C19 O3 C20 121.86(8)
C8 N1 C9 126.72(9)
C8 N1 C1 113.41(9)
C9 N1 C1 110.36(8)
N1 C1 C2 101.67(8)
N1 C1 C16 110.11(9)
C2 C1 C16 111.34(9)
N1 C1 C15 101.79(8)
C2 C1 C15 118.71(9)
C16 C1 C15 111.98(9)
C3 C2 C7 120.53(11)
C3 C2 C1 129.87(10)
C7 C2 C1 109.52(10)
C2 C3 C4 117.82(12)
C2 C3 H3A 121.1
C4 C3 H3A 121.1
C3 C4 C5 121.64(12)
C3 C4 H4A 119.2
C5 C4 H4A 119.2
C6 C5 C4 120.72(12)
C6 C5 H5A 119.6
C4 C5 H5A 119.6
C5 C6 C7 117.58(12)
C5 C6 H6A 121.2
C7 C6 H6A 121.2
C6 C7 C2 121.70(12)
C6 C7 C8 128.66(11)
C2 C7 C8 109.59(10)
O1 C8 N1 125.01(12)
O1 C8 C7 129.44(11)
N1 C8 C7 105.53(9)
C10 C9 C14 122.15(11)
C10 C9 N1 128.51(11)
C14 C9 N1 109.34(9)
C9 C10 C11 116.98(11)
C9 C10 H10A 121.5
C11 C10 H10A 121.5
C12 C11 C10 121.50(11)
C12 C11 H11A 119.2
C10 C11 H11A 119.2
C11 C12 C13 120.79(12)
C11 C12 H12A 119.6
C13 C12 H12A 119.6
C14 C13 C12 118.29(11)
C14 C13 H13A 120.9
C12 C13 H13A 120.9
C13 C14 C9 120.26(10)
C13 C14 C15 129.96(10)
C9 C14 C15 109.61(9)
C17 C15 C14 111.50(9)
C17 C15 C18 110.71(9)
C14 C15 C18 110.57(8)
C17 C15 C1 112.06(8)
C14 C15 C1 101.13(8)
C18 C15 C1 110.52(8)
C1 C16 H16A 109.5
C1 C16 H16B 109.5
H16A C16 H16B 109.5
C1 C16 H16C 109.5
H16A C16 H16C 109.5
H16B C16 H16C 109.5
N2 C17 C15 178.48(12)
C19 C18 C15 112.81(9)
C19 C18 H18A 109.0
C15 C18 H18A 109.0
C19 C18 H18B 109.0
C15 C18 H18B 109.0
H18A C18 H18B 107.8
O2 C19 O3 126.04(10)
O2 C19 C18 123.42(10)
O3 C19 C18 110.53(9)
O3 C20 C22 109.16(9)
O3 C20 C23 101.81(9)
C22 C20 C23 111.59(11)
O3 C20 C21 110.94(9)
C22 C20 C21 111.98(10)
C23 C20 C21 110.92(11)
C20 C21 H21A 109.5
C20 C21 H21B 109.5
H21A C21 H21B 109.5
C20 C21 H21C 109.5
H21A C21 H21C 109.5
H21B C21 H21C 109.5
C20 C22 H22A 109.5
C20 C22 H22B 109.5
H22A C22 H22B 109.5
C20 C22 H22C 109.5
H22A C22 H22C 109.5
H22B C22 H22C 109.5
C20 C23 H23A 109.5
C20 C23 H23B 109.5
H23A C23 H23B 109.5
C20 C23 H23C 109.5
H23A C23 H23C 109.5
H23B C23 H23C 109.5

loop_
_geom_bond_atom_site_label_1
_geom_bond_atom_site_label_2
_geom_bond_distance
O1 C8 1.2178(14)
O2 C19 1.2064(14)
O3 C19 1.3304(14)
O3 C20 1.4911(13)
N1 C8 1.3864(15)
N1 C9 1.4097(15)
N1 C1 1.4811(13)
N2 C17 1.1430(15)
C1 C2 1.5111(15)
C1 C16 1.5282(15)
C1 C15 1.5875(14)
C2 C3 1.3828(17)
C2 C7 1.3927(16)
C3 C4 1.3884(18)
C3 H3A 0.9500
C4 C5 1.389(2)
C4 H4A 0.9500
C5 C6 1.385(2)
C5 H5A 0.9500
C6 C7 1.3898(17)
C6 H6A 0.9500
C7 C8 1.4790(17)
C9 C10 1.3834(16)
C9 C14 1.3949(16)
C10 C11 1.3900(19)
C10 H10A 0.9500
C11 C12 1.3888(19)
C11 H11A 0.9500
C12 C13 1.3914(17)
C12 H12A 0.9500
C13 C14 1.3813(16)
C13 H13A 0.9500
C14 C15 1.5304(15)
C15 C17 1.4739(15)
C15 C18 1.5502(14)
C16 H16A 0.9800
C16 H16B 0.9800
C16 H16C 0.9800
C18 C19 1.5135(15)
C18 H18A 0.9900
C18 H18B 0.9900
C20 C22 1.5118(18)
C20 C23 1.5157(17)
C20 C21 1.5174(17)
C21 H21A 0.9800
C21 H21B 0.9800
C21 H21C 0.9800
C22 H22A 0.9800
C22 H22B 0.9800
C22 H22C 0.9800
C23 H23A 0.9800
C23 H23B 0.9800
C23 H23C 0.9800

loop_
_geom_torsion_atom_site_label_1
_geom_torsion_atom_site_label_2
_geom_torsion_atom_site_label_3
_geom_torsion_atom_site_label_4
_geom_torsion
C8 N1 C1 C2 0.53(11)
C9 N1 C1 C2 -148.31(9)
C8 N1 C1 C16 -117.59(10)
C9 N1 C1 C16 93.57(10)
C8 N1 C1 C15 123.50(9)
C9 N1 C1 C15 -25.34(10)
N1 C1 C2 C3 179.50(11)
C16 C1 C2 C3 -63.27(15)
C15 C1 C2 C3 68.96(15)
N1 C1 C2 C7 -3.71(11)
C16 C1 C2 C7 113.52(10)
C15 C1 C2 C7 -114.26(10)
C7 C2 C3 C4 0.37(17)
C1 C2 C3 C4 176.86(11)
C2 C3 C4 C5 -1.18(19)
C3 C4 C5 C6 1.4(2)
C4 C5 C6 C7 -0.80(18)
C5 C6 C7 C2 0.00(17)
C5 C6 C7 C8 177.07(11)
C3 C2 C7 C6 0.21(17)
C1 C2 C7 C6 -176.93(10)
C3 C2 C7 C8 -177.36(10)
C1 C2 C7 C8 5.50(12)
C9 N1 C8 O1 -33.07(17)
C1 N1 C8 O1 -175.83(10)
C9 N1 C8 C7 145.35(10)
C1 N1 C8 C7 2.59(12)
C6 C7 C8 O1 -4.0(2)
C2 C7 C8 O1 173.32(11)
C6 C7 C8 N1 177.64(11)
C2 C7 C8 N1 -5.01(12)
C8 N1 C9 C10 49.27(17)
C1 N1 C9 C10 -167.06(11)
C8 N1 C9 C14 -130.42(11)
C1 N1 C9 C14 13.26(12)
C14 C9 C10 C11 -0.26(17)
N1 C9 C10 C11 -179.91(11)
C9 C10 C11 C12 -1.26(18)
C10 C11 C12 C13 1.27(19)
C11 C12 C13 C14 0.28(17)
C12 C13 C14 C9 -1.77(16)
C12 C13 C14 C15 172.88(11)
C10 C9 C14 C13 1.80(16)
N1 C9 C14 C13 -178.49(10)
C10 C9 C14 C15 -173.85(10)
N1 C9 C14 C15 5.86(12)
C13 C14 C15 C17 45.04(15)
C9 C14 C15 C17 -139.87(9)
C13 C14 C15 C18 -78.60(14)
C9 C14 C15 C18 96.50(10)
C13 C14 C15 C1 164.31(11)
C9 C14 C15 C1 -20.60(11)
N1 C1 C15 C17 145.32(9)
C2 C1 C15 C17 -104.20(11)
C16 C1 C15 C17 27.75(12)
N1 C1 C15 C14 26.46(10)
C2 C1 C15 C14 136.94(9)
C16 C1 C15 C14 -91.11(10)
N1 C1 C15 C18 -90.67(10)
C2 C1 C15 C18 19.81(13)
C16 C1 C15 C18 151.75(9)
C17 C15 C18 C19 -67.20(12)
C14 C15 C18 C19 56.89(12)
C1 C15 C18 C19 168.03(9)
C20 O3 C19 O2 2.43(17)
C20 O3 C19 C18 -177.63(9)
C15 C18 C19 O2 61.16(14)
C15 C18 C19 O3 -118.78(10)
C19 O3 C20 C22 67.15(13)
C19 O3 C20 C23 -174.78(11)
C19 O3 C20 C21 -56.71(13)
